data_4330771
loop_
_publ_author_name
'Wei-Qiu Kan'
'Jin Yang'
'Ying-Ying Liu'
'Jian-Fang Ma'

_publ_contact_author_address
;
Department of Chemistry
Northeast Normal University
Changchun 130024
P.R.China
;
_publ_contact_author_email jianfangma@yahoo.com.cn
_publ_contact_author_fax +86-431-85098620
_publ_contact_author_name 'Jian-Fang Ma'
_publ_contact_author_phone +86-431-85098620
_publ_section_title
;
 Series of Inorganic-Organic Hybrid Materials Constructed From
 Octamolybdates and Metal-Organic Frameworks: Syntheses, Structures, and
 Physical Properties
;
_journal_name_full 'Inorganic Chemistry'
_journal_page_first 11266
_journal_page_last 11278
_journal_paper_doi 10.1021/ic300134z
_journal_volume 51
_journal_year 2012
_chemical_formula_moiety 'C30 H24 Ag3 Mo8 N16 O26, (H3 O), 2.5(H2 O)'
_chemical_formula_sum 'C30 H32 Ag3 Mo8 N16 O29.5'
_chemical_formula_weight 2179.85
_chemical_name_systematic
;
 ?
;
_space_group_IT_number 12
_symmetry_cell_setting monoclinic
_symmetry_space_group_name_Hall '-C 2y'
_symmetry_space_group_name_H-M 'C 1 2/m 1'
_atom_sites_solution_hydrogens geom
_atom_sites_solution_primary direct
_atom_sites_solution_secondary difmap
_audit_creation_method SHELXL-97
_cell_angle_alpha 90
_cell_angle_beta 104.744(5)
_cell_angle_gamma 90
_cell_formula_units_Z 4
_cell_length_a 19.278(5)
_cell_length_b 25.321(5)
_cell_length_c 11.665(5)
_cell_measurement_reflns_used 5307
_cell_measurement_temperature 293(2)
_cell_measurement_theta_max 29.1367
_cell_measurement_theta_min 2.9294
_cell_volume 5507(3)
_computing_cell_refinement CrysAlis
_computing_data_collection 'CrysAlis (Oxford Diffraction, 2006)'
_computing_data_reduction CrysAlis
_computing_structure_refinement 'SHELXL-97 (Sheldrick, 1997)'
_computing_structure_solution 'SHELXL-97 (Sheldrick, 1997)'
_diffrn_ambient_temperature 293(2)
_diffrn_detector_area_resol_mean 10.0
_diffrn_measured_fraction_theta_full 0.977
_diffrn_measured_fraction_theta_max 0.977
_diffrn_measurement_device_type 'Oxford Diffraction Gemini R Ultra'
_diffrn_measurement_method '\w scan'
_diffrn_radiation_monochromator graphite
_diffrn_radiation_source 'fine-focus sealed tube'
_diffrn_radiation_type MoK\a
_diffrn_radiation_wavelength 0.71069
_diffrn_reflns_av_R_equivalents 0.0304
_diffrn_reflns_av_sigmaI/netI 0.0409
_diffrn_reflns_limit_h_max 21
_diffrn_reflns_limit_h_min -23
_diffrn_reflns_limit_k_max 24
_diffrn_reflns_limit_k_min -30
_diffrn_reflns_limit_l_max 11
_diffrn_reflns_limit_l_min -14
_diffrn_reflns_number 11697
_diffrn_reflns_theta_full 25.35
_diffrn_reflns_theta_max 25.35
_diffrn_reflns_theta_min 2.94
_exptl_absorpt_coefficient_mu 2.900
_exptl_absorpt_correction_T_max 1.00000
_exptl_absorpt_correction_T_min 0.95436
_exptl_absorpt_correction_type multi-scan
_exptl_absorpt_process_details
;
CrysAlis (Oxford Diffraction, 2006)
;
_exptl_crystal_colour colorless
_exptl_crystal_density_diffrn 2.629
_exptl_crystal_description block
_exptl_crystal_F_000 4148
_exptl_crystal_size_max 0.26
_exptl_crystal_size_mid 0.25
_exptl_crystal_size_min 0.23
_refine_diff_density_max 1.099
_refine_diff_density_min -0.757
_refine_diff_density_rms 0.108
_refine_ls_extinction_method none
_refine_ls_goodness_of_fit_ref 1.022
_refine_ls_hydrogen_treatment constr
_refine_ls_matrix_type full
_refine_ls_number_parameters 422
_refine_ls_number_reflns 5049
_refine_ls_number_restraints 18
_refine_ls_restrained_S_all 1.024
_refine_ls_R_factor_all 0.0386
_refine_ls_R_factor_gt 0.0294
_refine_ls_shift/su_max 0.001
_refine_ls_shift/su_mean 0.000
_refine_ls_structure_factor_coef Fsqd
_refine_ls_weighting_details 'calc w=1/[\s^2^(Fo^2^)+(0.0275P)^2^+0.1364P] where P=(Fo^2^+2Fc^2^)/3'
_refine_ls_weighting_scheme calc
_refine_ls_wR_factor_gt 0.0606
_refine_ls_wR_factor_ref 0.0648
_reflns_number_gt 4259
_reflns_number_total 5049
_reflns_threshold_expression >2\s(I)
_cod_data_source_file ic300134z_si_002_3.cif
_cod_data_source_block compound-3
_cod_original_sg_symbol_H-M 'C 2/m'
_cod_original_formula_sum 'C30 H32 Ag3 Mo8 N16 O29.50'
_cod_database_code 4330771

loop_
_symmetry_equiv_pos_as_xyz
'x, y, z'
'-x, y, -z'
'x+1/2, y+1/2, z'
'-x+1/2, y+1/2, -z'
'-x, -y, -z'
'x, -y, z'
'-x+1/2, -y+1/2, -z'
'x+1/2, -y+1/2, z'

loop_
_atom_site_label
_atom_site_type_symbol
_atom_site_fract_x
_atom_site_fract_y
_atom_site_fract_z
_atom_site_U_iso_or_equiv
_atom_site_adp_type
_atom_site_occupancy
_atom_site_symmetry_multiplicity
_atom_site_calc_flag
_atom_site_refinement_flags
Ag1 Ag -0.004351(19) 0.255688(14) 0.26811(3) 0.03296(10) Uani 1 1 d .
Ag2 Ag -0.28735(3) 0.5000 0.88661(6) 0.05572(17) Uani 1 2 d S
Mo1 Mo -0.00908(2) 0.408458(14) 0.85018(3) 0.02497(10) Uani 1 1 d .
Mo2 Mo 0.08100(3) 0.5000 0.75348(4) 0.02669(13) Uani 1 2 d S
Mo3 Mo 0.09444(3) 0.5000 1.05397(4) 0.02014(12) Uani 1 2 d S
Mo4 Mo 0.0000 0.13002(2) 0.5000 0.04125(16) Uani 1 2 d S
Mo5 Mo -0.14676(2) 0.066480(18) 0.52432(3) 0.04075(12) Uani 1 1 d .
Mo6 Mo 0.03419(4) 0.0000 0.66153(5) 0.02023(14) Uani 0.80 2 d SP
Mo6' Mo -0.0081(2) 0.0000 0.7051(3) 0.0507(9) Uani 0.20 2 d SP
C1 C -0.1281(3) 0.33204(18) 0.2882(4) 0.0360(11) Uani 1 1 d .
H1 H -0.1215 0.3411 0.2145 0.043 Uiso 1 1 calc R
C2 C -0.1784(3) 0.3585(2) 0.3300(5) 0.0528(14) Uani 1 1 d .
H2 H -0.2044 0.3859 0.2861 0.063 Uiso 1 1 calc R
C3 C -0.1905(3) 0.3445(2) 0.4374(4) 0.0484(14) Uani 1 1 d .
H3 H -0.2252 0.3618 0.4660 0.058 Uiso 1 1 calc R
C4 C -0.1504(2) 0.30438(17) 0.5018(4) 0.0305(10) Uani 1 1 d .
C5 C -0.1001(2) 0.27959(17) 0.4544(3) 0.0290(10) Uani 1 1 d .
H5 H -0.0735 0.2521 0.4971 0.035 Uiso 1 1 calc R
C6 C -0.1640(2) 0.28675(17) 0.6133(3) 0.0311(10) Uani 1 1 d .
C7 C -0.2708(2) 0.27991(17) 0.8110(4) 0.0321(10) Uani 1 1 d .
H7A H -0.3177 0.2762 0.7561 0.038 Uiso 1 1 calc R
H7B H -0.2660 0.2527 0.8710 0.038 Uiso 1 1 calc R
C8 C -0.2909(2) 0.37723(19) 0.8198(4) 0.0359(11) Uani 1 1 d .
H8 H -0.3197 0.3820 0.7434 0.043 Uiso 1 1 calc R
C9 C -0.2291(3) 0.3892(2) 0.9923(4) 0.0394(11) Uani 1 1 d .
H9 H -0.2063 0.4065 1.0619 0.047 Uiso 1 1 calc R
C10 C -0.1512(2) 0.24983(17) 0.7809(4) 0.0292(10) Uani 1 1 d .
C11 C -0.1233(2) 0.21830(18) 0.8883(3) 0.0301(10) Uani 1 1 d .
C12 C -0.1253(3) 0.1638(2) 0.8833(4) 0.0417(12) Uani 1 1 d .
H12 H -0.1455 0.1467 0.8121 0.050 Uiso 1 1 calc R
C13 C -0.0973(3) 0.1352(2) 0.9841(4) 0.0443(12) Uani 1 1 d .
H13 H -0.0982 0.0984 0.9825 0.053 Uiso 1 1 calc R
C14 C -0.0678(3) 0.16171(19) 1.0870(4) 0.0371(11) Uani 1 1 d .
H14 H -0.0483 0.1420 1.1548 0.045 Uiso 1 1 calc R
C15 C -0.0931(3) 0.24139(18) 0.9965(3) 0.0345(11) Uani 1 1 d .
H15 H -0.0918 0.2781 1.0012 0.041 Uiso 1 1 calc R
N1 N -0.08764(19) 0.29286(14) 0.3511(3) 0.0287(8) Uani 1 1 d .
N2 N -0.1167(2) 0.25824(14) 0.6976(3) 0.0311(9) Uani 1 1 d .
N3 N -0.2250(2) 0.29706(15) 0.6404(3) 0.0363(9) Uani 1 1 d .
N4 N -0.2158(2) 0.27283(15) 0.7477(3) 0.0317(9) Uani 1 1 d .
N5 N -0.26530(19) 0.33105(15) 0.8664(3) 0.0293(8) Uani 1 1 d .
N6 N -0.2240(2) 0.33833(15) 0.9794(3) 0.0367(9) Uani 1 1 d .
N7 N -0.2698(2) 0.41487(15) 0.8971(3) 0.0380(9) Uani 1 1 d .
N8 N -0.0654(2) 0.21351(15) 1.0955(3) 0.0357(9) Uani 1 1 d .
O1 O -0.07422(18) 0.41290(12) 0.7214(2) 0.0378(8) Uani 1 1 d .
O2 O 0.00561(18) 0.34250(12) 0.8731(2) 0.0376(8) Uani 1 1 d .
O3 O -0.06840(15) 0.42541(10) 0.9611(2) 0.0222(6) Uani 1 1 d .
O4 O -0.0013(2) 0.5000 0.8814(3) 0.0232(9) Uani 1 2 d S
O5 O 0.0124(3) 0.5000 0.6292(3) 0.0426(12) Uani 1 2 d S
O6 O 0.1571(3) 0.5000 0.7037(4) 0.0408(11) Uani 1 2 d S
O7 O 0.07336(17) 0.57170(11) 0.7994(2) 0.0315(7) Uani 1 1 d .
O8 O 0.1443(2) 0.5000 0.9468(3) 0.0261(9) Uani 1 2 d S
O9 O 0.1561(2) 0.5000 1.1850(3) 0.0314(10) Uani 1 2 d S
O10 O -0.0067(2) 0.17084(14) 0.6119(4) 0.0735(13) Uani 1 1 d .
O11 O -0.09733(17) 0.10874(12) 0.4360(3) 0.0418(8) Uani 1 1 d .
O12 O -0.22973(18) 0.06606(15) 0.4301(3) 0.0524(9) Uani 1 1 d .
O13 O -0.1543(2) 0.10740(19) 0.6348(3) 0.0782(14) Uani 1 1 d .
O14 O -0.1441(3) 0.0000 0.6057(4) 0.0514(13) Uani 1 2 d S
O15 O -0.02048(16) 0.05771(12) 0.6126(2) 0.0364(7) Uani 1 1 d .
O16 O 0.1084(2) 0.0000 0.5947(4) 0.0380(11) Uani 1 2 d S
O17 O 0.0663(3) 0.0000 0.8090(4) 0.0653(16) Uani 1 2 d S
O1W O -0.1415(3) 0.5000 0.5648(5) 0.0692(16) Uani 1 2 d S
O2W O -0.3057(7) 0.5000 1.1451(11) 0.193(5) Uani 1 2 d SU
O3W O -0.4520(9) 0.5000 1.0562(15) 0.246(7) Uani 1 2 d SU
O4W O 0.0000 0.6065(17) 0.5000 0.288(17) Uani 0.50 2 d SPU

loop_
_atom_site_aniso_label
_atom_site_aniso_U_11
_atom_site_aniso_U_22
_atom_site_aniso_U_33
_atom_site_aniso_U_23
_atom_site_aniso_U_13
_atom_site_aniso_U_12
Ag1 0.0317(2) 0.0399(2) 0.02816(17) -0.00034(15) 0.00934(14) 0.00086(16)
Ag2 0.0345(3) 0.0346(3) 0.0887(4) 0.000 -0.0013(3) 0.000
Mo1 0.0303(2) 0.02136(19) 0.02444(18) -0.00416(15) 0.00919(15) -0.00072(16)
Mo2 0.0314(3) 0.0283(3) 0.0225(2) 0.000 0.0108(2) 0.000
Mo3 0.0176(3) 0.0220(3) 0.0208(2) 0.000 0.00486(19) 0.000
Mo4 0.0434(4) 0.0172(3) 0.0491(3) 0.000 -0.0140(3) 0.000
Mo5 0.0279(2) 0.0545(3) 0.0369(2) -0.0160(2) 0.00268(17) 0.0130(2)
Mo6 0.0168(3) 0.0258(3) 0.0174(3) 0.000 0.0031(3) 0.000
Mo6' 0.047(2) 0.064(2) 0.0337(16) 0.000 -0.0024(16) 0.000
C1 0.040(3) 0.032(2) 0.039(2) 0.012(2) 0.015(2) 0.000(2)
C2 0.058(4) 0.048(3) 0.060(3) 0.025(3) 0.028(3) 0.022(3)
C3 0.049(3) 0.047(3) 0.057(3) 0.016(3) 0.029(3) 0.026(3)
C4 0.027(3) 0.033(2) 0.032(2) -0.005(2) 0.0107(19) -0.001(2)
C5 0.032(3) 0.026(2) 0.028(2) -0.0007(19) 0.0058(18) 0.008(2)
C6 0.031(3) 0.033(2) 0.028(2) -0.004(2) 0.0049(19) 0.003(2)
C7 0.031(3) 0.033(2) 0.036(2) -0.004(2) 0.0147(19) -0.004(2)
C8 0.028(3) 0.043(3) 0.038(2) 0.001(2) 0.011(2) -0.002(2)
C9 0.039(3) 0.041(3) 0.031(2) -0.002(2) -0.003(2) -0.007(2)
C10 0.025(3) 0.035(3) 0.028(2) -0.0058(19) 0.0093(19) -0.003(2)
C11 0.025(2) 0.038(3) 0.030(2) -0.002(2) 0.0105(18) -0.003(2)
C12 0.049(3) 0.042(3) 0.034(2) -0.012(2) 0.010(2) -0.002(3)
C13 0.054(3) 0.033(3) 0.047(3) -0.005(2) 0.016(2) 0.001(3)
C14 0.035(3) 0.042(3) 0.037(2) 0.005(2) 0.012(2) -0.001(2)
C15 0.042(3) 0.033(3) 0.026(2) -0.001(2) 0.005(2) -0.003(2)
N1 0.031(2) 0.028(2) 0.0282(17) 0.0014(16) 0.0091(15) -0.0002(17)
N2 0.031(2) 0.037(2) 0.0278(18) 0.0013(17) 0.0121(16) 0.0031(18)
N3 0.036(2) 0.047(2) 0.0289(18) 0.0020(18) 0.0135(17) 0.003(2)
N4 0.027(2) 0.043(2) 0.0282(18) -0.0039(17) 0.0122(16) -0.0010(18)
N5 0.026(2) 0.037(2) 0.0262(17) -0.0019(17) 0.0102(15) -0.0002(17)
N6 0.041(2) 0.037(2) 0.0273(18) -0.0008(17) 0.0008(16) -0.0020(19)
N7 0.037(2) 0.038(2) 0.040(2) -0.0032(19) 0.0109(18) -0.0051(19)
N8 0.041(2) 0.038(2) 0.0265(18) -0.0030(17) 0.0058(16) -0.0047(19)
O1 0.041(2) 0.0431(19) 0.0272(14) -0.0036(14) 0.0053(13) -0.0008(16)
O2 0.052(2) 0.0273(17) 0.0377(16) -0.0034(14) 0.0185(15) 0.0021(15)
O3 0.0258(16) 0.0184(14) 0.0229(13) -0.0015(11) 0.0069(11) -0.0034(12)
O4 0.022(2) 0.027(2) 0.0183(17) 0.000 0.0012(15) 0.000
O5 0.048(3) 0.049(3) 0.028(2) 0.000 0.005(2) 0.000
O6 0.041(3) 0.048(3) 0.041(2) 0.000 0.025(2) 0.000
O7 0.0345(19) 0.0286(16) 0.0336(15) 0.0042(13) 0.0128(13) -0.0010(14)
O8 0.024(2) 0.028(2) 0.0276(19) 0.000 0.0089(17) 0.000
O9 0.029(2) 0.040(2) 0.0234(19) 0.000 0.0039(17) 0.000
O10 0.076(3) 0.034(2) 0.086(3) -0.026(2) -0.025(2) 0.022(2)
O11 0.036(2) 0.0304(17) 0.0489(18) -0.0067(15) -0.0067(15) 0.0078(15)
O12 0.027(2) 0.073(3) 0.0513(19) -0.0163(18) 0.0000(15) 0.0081(18)
O13 0.059(3) 0.109(3) 0.061(2) -0.045(2) 0.005(2) 0.025(3)
O14 0.041(3) 0.082(4) 0.034(2) 0.000 0.013(2) 0.000
O15 0.0332(19) 0.0351(17) 0.0384(16) -0.0087(14) 0.0044(14) 0.0050(15)
O16 0.037(3) 0.024(2) 0.051(3) 0.000 0.006(2) 0.000
O17 0.065(4) 0.083(4) 0.035(2) 0.000 -0.011(2) 0.000
O1W 0.052(4) 0.094(5) 0.056(3) 0.000 0.004(3) 0.000
O2W 0.156(8) 0.238(9) 0.186(8) 0.000 0.043(7) 0.000
O3W 0.239(11) 0.250(11) 0.249(10) 0.000 0.063(8) 0.000
O4W 0.291(19) 0.284(19) 0.285(19) 0.000 0.069(11) 0.000

loop_
_atom_type_symbol
_atom_type_description
_atom_type_scat_dispersion_real
_atom_type_scat_dispersion_imag
_atom_type_scat_source
C C 0.0033 0.0016 'International Tables Vol C Tables 4.2.6.8 and 6.1.1.4'
H H 0.0000 0.0000 'International Tables Vol C Tables 4.2.6.8 and 6.1.1.4'
N N 0.0061 0.0033 'International Tables Vol C Tables 4.2.6.8 and 6.1.1.4'
O O 0.0106 0.0060 'International Tables Vol C Tables 4.2.6.8 and 6.1.1.4'
Mo Mo -1.6832 0.6857 'International Tables Vol C Tables 4.2.6.8 and 6.1.1.4'
Ag Ag -0.8971 1.1015 'International Tables Vol C Tables 4.2.6.8 and 6.1.1.4'

loop_
_geom_angle_atom_site_label_1
_geom_angle_atom_site_label_2
_geom_angle_atom_site_label_3
_geom_angle
_geom_angle_site_symmetry_1
_geom_angle_site_symmetry_3
N2 Ag1 N1 135.95(12) 2_556 .
N2 Ag1 N8 116.03(13) 2_556 1_554
N1 Ag1 N8 107.59(13) . 1_554
N2 Ag1 O10 89.33(13) 2_556 2_556
N1 Ag1 O10 94.88(14) . 2_556
N8 Ag1 O10 92.38(13) 1_554 2_556
N7 Ag2 N7 162.6(2) 6_565 .
O1 Mo1 O2 105.04(15) . .
O1 Mo1 O7 101.29(14) . 6_565
O2 Mo1 O7 100.92(14) . 6_565
O1 Mo1 O3 98.25(14) . .
O2 Mo1 O3 102.15(12) . .
O7 Mo1 O3 144.57(12) 6_565 .
O1 Mo1 O4 94.34(14) . .
O2 Mo1 O4 160.56(14) . .
O7 Mo1 O4 76.19(12) 6_565 .
O3 Mo1 O4 73.10(12) . .
O1 Mo1 O3 163.98(12) . 2_557
O2 Mo1 O3 89.51(12) . 2_557
O7 Mo1 O3 82.06(11) 6_565 2_557
O3 Mo1 O3 71.65(13) . 2_557
O4 Mo1 O3 71.07(11) . 2_557
O1 Mo1 Mo3 86.04(11) . 5_567
O2 Mo1 Mo3 137.22(10) . 5_567
O7 Mo1 Mo3 117.53(9) 6_565 5_567
O3 Mo1 Mo3 35.09(7) . 5_567
O4 Mo1 Mo3 41.35(9) . 5_567
O3 Mo1 Mo3 78.62(7) 2_557 5_567
O5 Mo2 O6 105.0(2) . .
O5 Mo2 O7 98.10(10) . 6_565
O6 Mo2 O7 103.26(9) . 6_565
O5 Mo2 O7 98.10(10) . .
O6 Mo2 O7 103.26(9) . .
O7 Mo2 O7 143.96(16) 6_565 .
O5 Mo2 O8 162.27(18) . .
O6 Mo2 O8 92.68(18) . .
O7 Mo2 O8 77.41(9) 6_565 .
O7 Mo2 O8 77.41(9) . .
O5 Mo2 O4 92.07(18) . .
O6 Mo2 O4 162.88(17) . .
O7 Mo2 O4 73.72(9) 6_565 .
O7 Mo2 O4 73.72(9) . .
O8 Mo2 O4 70.20(13) . .
O9 Mo3 O8 104.99(19) . .
O9 Mo3 O3 100.85(8) . 2_557
O8 Mo3 O3 96.34(8) . 2_557
O9 Mo3 O3 100.85(8) . 5_567
O8 Mo3 O3 96.34(8) . 5_567
O3 Mo3 O3 151.04(17) 2_557 5_567
O9 Mo3 O4 98.27(17) . 5_567
O8 Mo3 O4 156.75(16) . 5_567
O3 Mo3 O4 79.04(8) 2_557 5_567
O3 Mo3 O4 79.04(8) 5_567 5_567
O9 Mo3 O4 174.01(16) . .
O8 Mo3 O4 81.00(16) . .
O3 Mo3 O4 78.21(8) 2_557 .
O3 Mo3 O4 78.21(8) 5_567 .
O4 Mo3 O4 75.74(14) 5_567 .
O9 Mo3 Mo1 89.41(10) . 2_557
O8 Mo3 Mo1 132.03(3) . 2_557
O3 Mo3 Mo1 35.69(7) 2_557 2_557
O3 Mo3 Mo1 126.06(8) 5_567 2_557
O4 Mo3 Mo1 47.020(19) 5_567 2_557
O4 Mo3 Mo1 86.46(6) . 2_557
O9 Mo3 Mo1 89.41(10) . 5_567
O8 Mo3 Mo1 132.03(3) . 5_567
O3 Mo3 Mo1 126.06(8) 2_557 5_567
O3 Mo3 Mo1 35.69(7) 5_567 5_567
O4 Mo3 Mo1 47.020(19) 5_567 5_567
O4 Mo3 Mo1 86.46(6) . 5_567
Mo1 Mo3 Mo1 92.67(2) 2_557 5_567
O10 Mo4 O10 104.9(3) . 2_556
O10 Mo4 O11 102.28(18) . .
O10 Mo4 O11 97.52(17) 2_556 .
O10 Mo4 O11 97.52(17) . 2_556
O10 Mo4 O11 102.28(18) 2_556 2_556
O11 Mo4 O11 147.26(19) . 2_556
O10 Mo4 O15 164.58(15) . 2_556
O10 Mo4 O15 89.30(17) 2_556 2_556
O11 Mo4 O15 81.34(12) . 2_556
O11 Mo4 O15 73.16(12) 2_556 2_556
O10 Mo4 O15 89.30(17) . .
O10 Mo4 O15 164.58(15) 2_556 .
O11 Mo4 O15 73.16(12) . .
O11 Mo4 O15 81.34(12) 2_556 .
O15 Mo4 O15 77.31(14) 2_556 .
O13 Mo5 O12 104.39(18) . .
O13 Mo5 O11 102.8(2) . .
O12 Mo5 O11 99.93(16) . .
O13 Mo5 O14 99.0(2) . .
O12 Mo5 O14 102.5(2) . .
O11 Mo5 O14 143.58(17) . .
O13 Mo5 O15 90.25(16) . .
O12 Mo5 O15 164.70(13) . .
O11 Mo5 O15 72.01(12) . .
O14 Mo5 O15 79.12(17) . .
O13 Mo5 O16 164.82(18) . 5_556
O12 Mo5 O16 89.95(16) . 5_556
O11 Mo5 O16 79.15(12) . 5_556
O14 Mo5 O16 72.57(13) . 5_556
O15 Mo5 O16 75.91(13) . 5_556
Mo6' Mo6 O17 68.7(3) . .
Mo6' Mo6 O16 177.3(2) . .
O17 Mo6 O16 108.6(3) . .
Mo6' Mo6 O15 72.25(13) . 6
O17 Mo6 O15 110.99(14) . 6
O16 Mo6 O15 109.15(13) . 6
Mo6' Mo6 O15 72.25(13) . .
O17 Mo6 O15 110.99(14) . .
O16 Mo6 O15 109.15(13) . .
O15 Mo6 O15 107.9(2) 6 .
Mo6 Mo6' O17 73.6(3) . .
Mo6 Mo6' O15 73.36(17) . 6
O17 Mo6' O15 113.9(2) . 6
Mo6 Mo6' O15 73.36(17) . .
O17 Mo6' O15 113.9(2) . .
O15 Mo6' O15 108.9(2) 6 .
N1 C1 C2 121.9(4) . .
N1 C1 H1 119.1 . .
C2 C1 H1 119.1 . .
C1 C2 C3 119.8(5) . .
C1 C2 H2 120.1 . .
C3 C2 H2 120.1 . .
C4 C3 C2 119.0(4) . .
C4 C3 H3 120.5 . .
C2 C3 H3 120.5 . .
C3 C4 C5 118.0(4) . .
C3 C4 C6 120.6(4) . .
C5 C4 C6 121.3(4) . .
N1 C5 C4 123.6(4) . .
N1 C5 H5 118.2 . .
C4 C5 H5 118.2 . .
N3 C6 N2 113.9(4) . .
N3 C6 C4 121.7(4) . .
N2 C6 C4 124.5(4) . .
N5 C7 N4 111.1(3) . .
N5 C7 H7A 109.4 . .
N4 C7 H7A 109.4 . .
N5 C7 H7B 109.4 . .
N4 C7 H7B 109.4 . .
H7A C7 H7B 108.0 . .
N7 C8 N5 110.0(4) . .
N7 C8 H8 125.0 . .
N5 C8 H8 125.0 . .
N6 C9 N7 115.2(4) . .
N6 C9 H9 122.4 . .
N7 C9 H9 122.4 . .
N2 C10 N4 108.7(4) . .
N2 C10 C11 124.6(4) . .
N4 C10 C11 126.6(4) . .
C15 C11 C12 117.6(4) . .
C15 C11 C10 121.9(4) . .
C12 C11 C10 120.5(4) . .
C13 C12 C11 119.5(4) . .
C13 C12 H12 120.3 . .
C11 C12 H12 120.3 . .
C14 C13 C12 118.6(5) . .
C14 C13 H13 120.7 . .
C12 C13 H13 120.7 . .
N8 C14 C13 123.8(5) . .
N8 C14 H14 118.1 . .
C13 C14 H14 118.1 . .
N8 C15 C11 123.2(4) . .
N8 C15 H15 118.4 . .
C11 C15 H15 118.4 . .
C5 N1 C1 117.6(4) . .
C5 N1 Ag1 126.1(3) . .
C1 N1 Ag1 116.3(3) . .
C10 N2 C6 104.2(4) . .
C10 N2 Ag1 123.5(3) . 2_556
C6 N2 Ag1 127.7(3) . 2_556
C6 N3 N4 102.4(3) . .
C10 N4 N3 110.8(3) . .
C10 N4 C7 130.8(4) . .
N3 N4 C7 118.0(4) . .
C8 N5 N6 109.9(4) . .
C8 N5 C7 129.0(4) . .
N6 N5 C7 120.8(4) . .
C9 N6 N5 101.7(4) . .
C8 N7 C9 103.3(4) . .
C8 N7 Ag2 131.8(3) . .
C9 N7 Ag2 124.9(3) . .
C14 N8 C15 117.4(4) . .
C14 N8 Ag1 121.7(3) . 1_556
C15 N8 Ag1 120.5(3) . 1_556
Mo3 O3 Mo1 109.22(12) 5_567 .
Mo3 O3 Mo1 110.29(11) 5_567 2_557
Mo1 O3 Mo1 103.66(12) . 2_557
Mo3 O4 Mo1 91.63(9) 5_567 .
Mo3 O4 Mo1 91.63(9) 5_567 6_565
Mo1 O4 Mo1 162.49(16) . 6_565
Mo3 O4 Mo3 104.26(14) 5_567 .
Mo1 O4 Mo3 97.93(9) . .
Mo1 O4 Mo3 97.93(9) 6_565 .
Mo3 O4 Mo2 163.85(17) 5_567 .
Mo1 O4 Mo2 86.05(9) . .
Mo1 O4 Mo2 86.05(9) 6_565 .
Mo3 O4 Mo2 91.89(14) . .
Mo1 O7 Mo2 118.00(15) 6_565 .
Mo3 O8 Mo2 116.9(2) . .
Mo4 O10 Ag1 157.9(3) . 2_556
Mo5 O11 Mo4 121.62(16) . .
Mo5 O14 Mo5 121.8(2) 6 .
Mo6' O15 Mo6 34.39(13) . .
Mo6' O15 Mo4 163.0(2) . .
Mo6 O15 Mo4 129.84(16) . .
Mo6' O15 Mo5 107.35(19) . .
Mo6 O15 Mo5 131.05(16) . .
Mo4 O15 Mo5 89.10(10) . .
Mo6 O16 Mo5 130.10(12) . 5_556
Mo6 O16 Mo5 130.10(12) . 2_556
Mo5 O16 Mo5 88.41(15) 5_556 2_556
Mo6' O17 Mo6 37.63(17) . .

loop_
_geom_bond_atom_site_label_1
_geom_bond_atom_site_label_2
_geom_bond_distance
_geom_bond_site_symmetry_2
Ag1 N2 2.266(4) 2_556
Ag1 N1 2.278(3) .
Ag1 N8 2.318(4) 1_554
Ag1 O10 2.543(3) 2_556
Ag2 N7 2.181(4) 6_565
Ag2 N7 2.181(4) .
Mo1 O1 1.699(3) .
Mo1 O2 1.704(3) .
Mo1 O7 1.899(3) 6_565
Mo1 O3 1.980(3) .
Mo1 O4 2.3453(8) .
Mo1 O3 2.364(3) 2_557
Mo1 Mo3 3.2044(7) 5_567
Mo2 O5 1.696(4) .
Mo2 O6 1.711(4) .
Mo2 O7 1.909(3) 6_565
Mo2 O7 1.909(3) .
Mo2 O8 2.275(4) .
Mo2 O4 2.438(4) .
Mo3 O9 1.681(4) .
Mo3 O8 1.759(4) .
Mo3 O3 1.951(3) 2_557
Mo3 O3 1.951(3) 5_567
Mo3 O4 2.118(4) 5_567
Mo3 O4 2.359(4) .
Mo3 Mo1 3.2044(7) 2_557
Mo3 Mo1 3.2044(7) 5_567
Mo4 O10 1.696(4) .
Mo4 O10 1.696(4) 2_556
Mo4 O11 1.912(3) .
Mo4 O11 1.912(3) 2_556
Mo4 O15 2.345(3) 2_556
Mo4 O15 2.345(3) .
Mo5 O13 1.689(4) .
Mo5 O12 1.695(3) .
Mo5 O11 1.901(3) .
Mo5 O14 1.927(2) .
Mo5 O15 2.400(3) .
Mo5 O16 2.414(3) 5_556
Mo6 Mo6' 1.065(4) .
Mo6 O17 1.674(5) .
Mo6 O16 1.796(5) .
Mo6 O15 1.807(3) 6
Mo6 O15 1.807(3) .
Mo6' O17 1.626(6) .
Mo6' O15 1.796(4) 6
Mo6' O15 1.796(4) .
C1 N1 1.356(6) .
C1 C2 1.366(7) .
C1 H1 0.9300 .
C2 C3 1.377(6) .
C2 H2 0.9300 .
C3 C4 1.377(6) .
C3 H3 0.9300 .
C4 C5 1.383(6) .
C4 C6 1.461(6) .
C5 N1 1.330(5) .
C5 H5 0.9300 .
C6 N3 1.320(6) .
C6 N2 1.365(5) .
C7 N5 1.439(5) .
C7 N4 1.450(5) .
C7 H7A 0.9700 .
C7 H7B 0.9700 .
C8 N7 1.304(6) .
C8 N5 1.331(6) .
C8 H8 0.9300 .
C9 N6 1.302(6) .
C9 N7 1.352(6) .
C9 H9 0.9300 .
C10 N2 1.328(5) .
C10 N4 1.338(6) .
C10 C11 1.467(6) .
C11 C15 1.379(6) .
C11 C12 1.381(7) .
C12 C13 1.370(7) .
C12 H12 0.9300 .
C13 C14 1.367(6) .
C13 H13 0.9300 .
C14 N8 1.315(6) .
C14 H14 0.9300 .
C15 N8 1.343(5) .
C15 H15 0.9300 .
N2 Ag1 2.266(4) 2_556
N3 N4 1.364(5) .
N5 N6 1.367(5) .
N8 Ag1 2.318(4) 1_556
O3 Mo3 1.951(3) 5_567
O3 Mo1 2.364(3) 2_557
O4 Mo3 2.118(4) 5_567
O4 Mo1 2.3453(8) 6_565
O7 Mo1 1.899(3) 6_565
O10 Ag1 2.543(3) 2_556
O14 Mo5 1.927(2) 6
O16 Mo5 2.414(3) 5_556
O16 Mo5 2.414(3) 2_556

loop_
_geom_torsion_atom_site_label_1
_geom_torsion_atom_site_label_2
_geom_torsion_atom_site_label_3
_geom_torsion_atom_site_label_4
_geom_torsion
_geom_torsion_site_symmetry_1
_geom_torsion_site_symmetry_4
O16 Mo6 Mo6' O17 0.000(14) . .
O15 Mo6 Mo6' O17 121.89(11) 6 .
O15 Mo6 Mo6' O17 -121.89(11) . .
O17 Mo6 Mo6' O15 -121.89(11) . 6
O16 Mo6 Mo6' O15 -121.89(11) . 6
O15 Mo6 Mo6' O15 116.2(2) . 6
O17 Mo6 Mo6' O15 121.89(11) . .
O16 Mo6 Mo6' O15 121.89(11) . .
O15 Mo6 Mo6' O15 -116.2(2) 6 .
N1 C1 C2 C3 -1.9(8) . .
C1 C2 C3 C4 1.1(8) . .
C2 C3 C4 C5 -0.6(8) . .
C2 C3 C4 C6 -177.2(5) . .
C3 C4 C5 N1 1.0(7) . .
C6 C4 C5 N1 177.5(4) . .
C3 C4 C6 N3 19.0(7) . .
C5 C4 C6 N3 -157.4(4) . .
C3 C4 C6 N2 -161.7(5) . .
C5 C4 C6 N2 21.8(7) . .
N2 C10 C11 C15 100.6(5) . .
N4 C10 C11 C15 -82.5(6) . .
N2 C10 C11 C12 -78.2(6) . .
N4 C10 C11 C12 98.8(6) . .
C15 C11 C12 C13 -0.4(7) . .
C10 C11 C12 C13 178.3(4) . .
C11 C12 C13 C14 -0.2(7) . .
C12 C13 C14 N8 0.8(8) . .
C12 C11 C15 N8 0.6(7) . .
C10 C11 C15 N8 -178.2(4) . .
C4 C5 N1 C1 -1.7(6) . .
C4 C5 N1 Ag1 178.5(3) . .
C2 C1 N1 C5 2.2(7) . .
C2 C1 N1 Ag1 -178.0(4) . .
N2 Ag1 N1 C5 -73.3(4) 2_556 .
N8 Ag1 N1 C5 114.8(3) 1_554 .
O10 Ag1 N1 C5 20.8(4) 2_556 .
N2 Ag1 N1 C1 106.9(3) 2_556 .
N8 Ag1 N1 C1 -65.0(3) 1_554 .
O10 Ag1 N1 C1 -159.0(3) 2_556 .
N4 C10 N2 C6 -0.6(5) . .
C11 C10 N2 C6 176.9(4) . .
N4 C10 N2 Ag1 156.8(3) . 2_556
C11 C10 N2 Ag1 -25.7(6) . 2_556
N3 C6 N2 C10 0.9(5) . .
C4 C6 N2 C10 -178.4(4) . .
N3 C6 N2 Ag1 -155.2(3) . 2_556
C4 C6 N2 Ag1 25.5(6) . 2_556
N2 C6 N3 N4 -0.9(5) . .
C4 C6 N3 N4 178.4(4) . .
N2 C10 N4 N3 0.1(5) . .
C11 C10 N4 N3 -177.3(4) . .
N2 C10 N4 C7 -173.0(4) . .
C11 C10 N4 C7 9.6(7) . .
C6 N3 N4 C10 0.5(5) . .
C6 N3 N4 C7 174.6(4) . .
N5 C7 N4 C10 95.6(5) . .
N5 C7 N4 N3 -77.1(5) . .
N7 C8 N5 N6 -1.2(5) . .
N7 C8 N5 C7 -175.2(4) . .
N4 C7 N5 C8 83.4(5) . .
N4 C7 N5 N6 -90.0(4) . .
N7 C9 N6 N5 -0.3(5) . .
C8 N5 N6 C9 0.8(5) . .
C7 N5 N6 C9 175.5(4) . .
N5 C8 N7 C9 0.9(5) . .
N5 C8 N7 Ag2 178.7(3) . .
N6 C9 N7 C8 -0.4(6) . .
N6 C9 N7 Ag2 -178.3(3) . .
N7 Ag2 N7 C8 -129.5(6) 6_565 .
N7 Ag2 N7 C9 47.8(9) 6_565 .
C13 C14 N8 C15 -0.7(7) . .
C13 C14 N8 Ag1 -173.6(4) . 1_556
C11 C15 N8 C14 0.0(7) . .
C11 C15 N8 Ag1 173.0(3) . 1_556
O1 Mo1 O3 Mo3 -70.86(16) . 5_567
O2 Mo1 O3 Mo3 -178.29(15) . 5_567
O7 Mo1 O3 Mo3 52.2(3) 6_565 5_567
O4 Mo1 O3 Mo3 21.20(13) . 5_567
O3 Mo1 O3 Mo3 96.34(11) 2_557 5_567
O1 Mo1 O3 Mo1 171.58(13) . 2_557
O2 Mo1 O3 Mo1 64.15(15) . 2_557
O7 Mo1 O3 Mo1 -65.4(2) 6_565 2_557
O4 Mo1 O3 Mo1 -96.36(13) . 2_557
O3 Mo1 O3 Mo1 -21.22(12) 2_557 2_557
Mo3 Mo1 O3 Mo1 -117.56(17) 5_567 2_557
O1 Mo1 O4 Mo3 78.98(14) . 5_567
O2 Mo1 O4 Mo3 -96.8(4) . 5_567
O7 Mo1 O4 Mo3 179.55(14) 6_565 5_567
O3 Mo1 O4 Mo3 -18.34(11) . 5_567
O3 Mo1 O4 Mo3 -94.24(12) 2_557 5_567
O1 Mo1 O4 Mo1 -21.7(6) . 6_565
O2 Mo1 O4 Mo1 162.5(5) . 6_565
O7 Mo1 O4 Mo1 78.9(6) 6_565 6_565
O3 Mo1 O4 Mo1 -119.0(6) . 6_565
O3 Mo1 O4 Mo1 165.1(6) 2_557 6_565
Mo3 Mo1 O4 Mo1 -100.7(6) 5_567 6_565
O1 Mo1 O4 Mo3 -176.38(14) . .
O2 Mo1 O4 Mo3 7.8(5) . .
O7 Mo1 O4 Mo3 -75.81(14) 6_565 .
O3 Mo1 O4 Mo3 86.30(13) . .
O3 Mo1 O4 Mo3 10.40(10) 2_557 .
Mo3 Mo1 O4 Mo3 104.64(15) 5_567 .
O1 Mo1 O4 Mo2 -85.02(14) . .
O2 Mo1 O4 Mo2 99.2(4) . .
O7 Mo1 O4 Mo2 15.55(11) 6_565 .
O3 Mo1 O4 Mo2 177.66(13) . .
O3 Mo1 O4 Mo2 101.76(12) 2_557 .
Mo3 Mo1 O4 Mo2 -164.00(17) 5_567 .
O9 Mo3 O4 Mo3 0.000(5) . 5_567
O8 Mo3 O4 Mo3 180 . 5_567
O3 Mo3 O4 Mo3 81.53(8) 2_557 5_567
O3 Mo3 O4 Mo3 -81.53(8) 5_567 5_567
O4 Mo3 O4 Mo3 0.0 5_567 5_567
Mo1 Mo3 O4 Mo3 46.448(13) 2_557 5_567
Mo1 Mo3 O4 Mo3 -46.448(13) 5_567 5_567
O9 Mo3 O4 Mo1 -93.73(10) . .
O8 Mo3 O4 Mo1 86.27(10) . .
O3 Mo3 O4 Mo1 -12.20(11) 2_557 .
O3 Mo3 O4 Mo1 -175.26(14) 5_567 .
O4 Mo3 O4 Mo1 -93.73(10) 5_567 .
Mo1 Mo3 O4 Mo1 -47.28(10) 2_557 .
Mo1 Mo3 O4 Mo1 -140.18(10) 5_567 .
O9 Mo3 O4 Mo1 93.73(10) . 6_565
O8 Mo3 O4 Mo1 -86.27(10) . 6_565
O3 Mo3 O4 Mo1 175.26(14) 2_557 6_565
O3 Mo3 O4 Mo1 12.20(11) 5_567 6_565
O4 Mo3 O4 Mo1 93.73(10) 5_567 6_565
Mo1 Mo3 O4 Mo1 140.18(10) 2_557 6_565
Mo1 Mo3 O4 Mo1 47.28(10) 5_567 6_565
O9 Mo3 O4 Mo2 180 . .
O8 Mo3 O4 Mo2 0.0 . .
O3 Mo3 O4 Mo2 -98.47(8) 2_557 .
O3 Mo3 O4 Mo2 98.47(8) 5_567 .
O4 Mo3 O4 Mo2 180 5_567 .
Mo1 Mo3 O4 Mo2 -133.552(13) 2_557 .
Mo1 Mo3 O4 Mo2 133.552(13) 5_567 .
O5 Mo2 O4 Mo3 0.000(1) . 5_567
O6 Mo2 O4 Mo3 180 . 5_567
O7 Mo2 O4 Mo3 -97.83(10) 6_565 5_567
O7 Mo2 O4 Mo3 97.83(10) . 5_567
O8 Mo2 O4 Mo3 180 . 5_567
O5 Mo2 O4 Mo1 82.18(8) . .
O6 Mo2 O4 Mo1 -97.82(8) . .
O7 Mo2 O4 Mo1 -15.65(11) 6_565 .
O7 Mo2 O4 Mo1 -179.98(14) . .
O8 Mo2 O4 Mo1 -97.82(8) . .
O5 Mo2 O4 Mo1 -82.18(8) . 6_565
O6 Mo2 O4 Mo1 97.82(8) . 6_565
O7 Mo2 O4 Mo1 179.98(14) 6_565 6_565
O7 Mo2 O4 Mo1 15.65(11) . 6_565
O8 Mo2 O4 Mo1 97.82(8) . 6_565
O5 Mo2 O4 Mo3 180 . .
O6 Mo2 O4 Mo3 0.000(2) . .
O7 Mo2 O4 Mo3 82.17(10) 6_565 .
O7 Mo2 O4 Mo3 -82.17(10) . .
O8 Mo2 O4 Mo3 0.0 . .
O5 Mo2 O7 Mo1 67.7(2) . 6_565
O6 Mo2 O7 Mo1 175.32(19) . 6_565
O7 Mo2 O7 Mo1 -48.2(4) 6_565 6_565
O8 Mo2 O7 Mo1 -94.87(17) . 6_565
O4 Mo2 O7 Mo1 -22.11(15) . 6_565
O9 Mo3 O8 Mo2 180 . .
O3 Mo3 O8 Mo2 76.95(8) 2_557 .
O3 Mo3 O8 Mo2 -76.95(8) 5_567 .
O4 Mo3 O8 Mo2 0.000(2) 5_567 .
O4 Mo3 O8 Mo2 0.0 . .
Mo1 Mo3 O8 Mo2 76.88(11) 2_557 .
Mo1 Mo3 O8 Mo2 -76.88(12) 5_567 .
O5 Mo2 O8 Mo3 0.000(2) . .
O6 Mo2 O8 Mo3 180 . .
O7 Mo2 O8 Mo3 -77.00(9) 6_565 .
O7 Mo2 O8 Mo3 77.00(9) . .
O4 Mo2 O8 Mo3 0.0 . .
O10 Mo4 O10 Ag1 -20.2(5) 2_556 2_556
O11 Mo4 O10 Ag1 -121.6(6) . 2_556
O11 Mo4 O10 Ag1 84.7(6) 2_556 2_556
O15 Mo4 O10 Ag1 136.3(5) 2_556 2_556
O15 Mo4 O10 Ag1 165.8(6) . 2_556
O13 Mo5 O11 Mo4 67.3(2) . .
O12 Mo5 O11 Mo4 174.67(19) . .
O14 Mo5 O11 Mo4 -58.0(3) . .
O15 Mo5 O11 Mo4 -18.74(15) . .
O16 Mo5 O11 Mo4 -97.3(2) 5_556 .
O10 Mo4 O11 Mo5 -66.4(2) . .
O10 Mo4 O11 Mo5 -173.5(2) 2_556 .
O11 Mo4 O11 Mo5 59.48(15) 2_556 .
O15 Mo4 O11 Mo5 98.35(18) 2_556 .
O15 Mo4 O11 Mo5 19.07(16) . .
O13 Mo5 O14 Mo5 172.8(3) . 6
O12 Mo5 O14 Mo5 65.7(3) . 6
O11 Mo5 O14 Mo5 -60.9(4) . 6
O15 Mo5 O14 Mo5 -98.7(3) . 6
O16 Mo5 O14 Mo5 -20.2(2) 5_556 6
O17 Mo6' O15 Mo6 63.0(3) . .
O15 Mo6' O15 Mo6 -65.3(2) 6 .
Mo6 Mo6' O15 Mo4 -25.7(6) . .
O17 Mo6' O15 Mo4 37.3(7) . .
O15 Mo6' O15 Mo4 -91.0(6) 6 .
Mo6 Mo6' O15 Mo5 139.60(17) . .
O17 Mo6' O15 Mo5 -157.4(3) . .
O15 Mo6' O15 Mo5 74.3(3) 6 .
O17 Mo6 O15 Mo6' -57.9(2) . .
O16 Mo6 O15 Mo6' -177.6(2) . .
O15 Mo6 O15 Mo6' 63.9(2) 6 .
Mo6' Mo6 O15 Mo4 170.5(2) . .
O17 Mo6 O15 Mo4 112.6(2) . .
O16 Mo6 O15 Mo4 -7.1(2) . .
O15 Mo6 O15 Mo4 -125.59(15) 6 .
Mo6' Mo6 O15 Mo5 -55.1(2) . .
O17 Mo6 O15 Mo5 -113.0(2) . .
O16 Mo6 O15 Mo5 127.30(19) . .
O15 Mo6 O15 Mo5 8.8(3) 6 .
O10 Mo4 O15 Mo6' -103.7(6) . .
O10 Mo4 O15 Mo6' 98.9(9) 2_556 .
O11 Mo4 O15 Mo6' 153.2(6) . .
O11 Mo4 O15 Mo6' -6.0(6) 2_556 .
O15 Mo4 O15 Mo6' 68.6(6) 2_556 .
O10 Mo4 O15 Mo6 -122.3(2) . .
O10 Mo4 O15 Mo6 80.3(7) 2_556 .
O11 Mo4 O15 Mo6 134.6(2) . .
O11 Mo4 O15 Mo6 -24.6(2) 2_556 .
O15 Mo4 O15 Mo6 49.99(13) 2_556 .
O10 Mo4 O15 Mo5 90.32(16) . .
O10 Mo4 O15 Mo5 -67.1(7) 2_556 .
O11 Mo4 O15 Mo5 -12.73(11) . .
O11 Mo4 O15 Mo5 -171.96(12) 2_556 .
O15 Mo4 O15 Mo5 -97.39(12) 2_556 .
O13 Mo5 O15 Mo6' 93.8(2) . .
O12 Mo5 O15 Mo6' -102.9(6) . .
O11 Mo5 O15 Mo6' -162.86(19) . .
O14 Mo5 O15 Mo6' -5.34(18) . .
O16 Mo5 O15 Mo6' -79.90(17) 5_556 .
O13 Mo5 O15 Mo6 122.8(3) . .
O12 Mo5 O15 Mo6 -73.8(6) . .
O11 Mo5 O15 Mo6 -133.8(2) . .
O14 Mo5 O15 Mo6 23.7(2) . .
O16 Mo5 O15 Mo6 -50.86(18) 5_556 .
O13 Mo5 O15 Mo4 -90.46(19) . .
O12 Mo5 O15 Mo4 72.9(6) . .
O11 Mo5 O15 Mo4 12.89(10) . .
O14 Mo5 O15 Mo4 170.40(13) . .
O16 Mo5 O15 Mo4 95.84(11) 5_556 .
Mo6' Mo6 O16 Mo5 114.3(2) . 5_556
O17 Mo6 O16 Mo5 114.3(2) . 5_556
O15 Mo6 O16 Mo5 -6.8(3) 6 5_556
O15 Mo6 O16 Mo5 -124.6(2) . 5_556
Mo6' Mo6 O16 Mo5 -114.3(2) . 2_556
O17 Mo6 O16 Mo5 -114.3(2) . 2_556
O15 Mo6 O16 Mo5 124.6(2) 6 2_556
O15 Mo6 O16 Mo5 6.8(3) . 2_556
O15 Mo6' O17 Mo6 62.8(2) 6 .
O15 Mo6' O17 Mo6 -62.8(2) . .
O16 Mo6 O17 Mo6' 180 . .
O15 Mo6 O17 Mo6' -60.01(13) 6 .
O15 Mo6 O17 Mo6' 60.01(13) . .
